data_7024084
loop_
_publ_author_name
'Berrocal, Teresa'
'Mesa, Jos\'e L'
'Pizarro, Jos\'e L'
'Baz\'an, Bego\~na'
'Iglesias, Marta'
'Vilas, Jos\'e L'
'Rojo, Te\'ofilo'
'Arriortua, Mar\'ia I'

_publ_section_title
;
 Catalytic performance of the high and low temperature polymorphs of
 (C6N2H16)0.5[(VO)(HAsO4)F]: structural, thermal, spectroscopic and
 magnetic studies.
;
_journal_issue 3
_journal_name_full 'Dalton transactions (Cambridge, England : 2003)'
_journal_page_first 834
_journal_page_last 846
_journal_paper_doi 10.1039/b910553k
_journal_volume 39
_journal_year 2010
_chemical_formula_sum 'C3 H9 As F N O5 V'
_chemical_formula_weight 283.97
_space_group_IT_number 15
_symmetry_cell_setting monoclinic
_symmetry_space_group_name_Hall '-C 2yc'
_symmetry_space_group_name_H-M 'C 1 2/c 1'
_atom_sites_solution_hydrogens geom
_atom_sites_solution_primary direct
_atom_sites_solution_secondary difmap
_audit_conform_dict_location ftp://ftp.iucr.org/pub/cif_core.dic
_audit_conform_dict_name cif_core.dic
_audit_conform_dict_version 2.3
_audit_creation_date 2008-04-15T12:42:27-00:00
_audit_creation_method 'WinGX routine CIF_UPDATE'
_cell_angle_alpha 90
_cell_angle_beta 109.250(6)
_cell_angle_gamma 90
_cell_formula_units_Z 8
_cell_length_a 23.0251(18)
_cell_length_b 7.3224(6)
_cell_length_c 10.3442(7)
_cell_measurement_reflns_used 2368
_cell_measurement_temperature 293(2)
_cell_measurement_theta_max 32.3707
_cell_measurement_theta_min 2.7734
_cell_volume 1646.5(2)
_computing_cell_refinement
;
CrysAlis RED, Oxford Diffraction Ltd.,
Version 1.170.32 (release 06.06.2003 CrysAlis170 VC++)
(compiled Jun 6 2003,13:53:32)
;
_computing_data_collection
;
CrysAlis CCD, Oxford Diffraction Ltd.,
Version 1.170.32 (release 06.06.2003 CrysAlis170 VC++)
(compiled Jun 6 2003,13:53:32)
;
_computing_data_reduction
;
CrysAlis RED, Oxford Diffraction Ltd.,
Version 1.170.32 (release 06.06.2003 CrysAlis170 VC++)
(compiled Jun 6 2003,13:53:32)
;
_computing_structure_refinement 'SHELXL-97 (Sheldrick, 1997)'
_diffrn_ambient_temperature 293(2)
_diffrn_measured_fraction_theta_full 0.997
_diffrn_measured_fraction_theta_max 0.913
_diffrn_orient_matrix_UB_11 0.0239118026
_diffrn_orient_matrix_UB_12 -0.0734657354
_diffrn_orient_matrix_UB_13 -0.0164836686
_diffrn_orient_matrix_UB_21 -0.0464351653
_diffrn_orient_matrix_UB_22 0.0206314408
_diffrn_orient_matrix_UB_23 -0.0257870886
_diffrn_orient_matrix_UB_31 0.0453494841
_diffrn_orient_matrix_UB_32 0.0597791039
_diffrn_orient_matrix_UB_33 -0.0114353072
_diffrn_radiation_monochromator graphite
_diffrn_radiation_type MoK\a
_diffrn_radiation_wavelength 0.71073
_diffrn_reflns_av_R_equivalents 0.0534
_diffrn_reflns_av_unetI/netI 0.1144
_diffrn_reflns_limit_h_max 30
_diffrn_reflns_limit_h_min -33
_diffrn_reflns_limit_k_max 10
_diffrn_reflns_limit_k_min -10
_diffrn_reflns_limit_l_max 15
_diffrn_reflns_limit_l_min -15
_diffrn_reflns_number 7607
_diffrn_reflns_theta_full 26.00
_diffrn_reflns_theta_max 32.46
_diffrn_reflns_theta_min 2.94
_exptl_absorpt_coefficient_mu 5.196
_exptl_absorpt_correction_T_max 1.00000
_exptl_absorpt_correction_T_min 0.81216
_exptl_absorpt_correction_type multi-scan
_exptl_absorpt_process_details
;
CrysAlis RED, Oxford Diffraction Ltd.,
Version 1.170.32 (release 06.06.2003 CrysAlis170 VC++)
(compiled Jun 6 2003,13:53:32)
Analytical numeric absorption correction using a multifaceted crystal
model based on expressions derived by R.C. Clark & J.S. Reid.
;
_exptl_crystal_density_diffrn 2.291
_exptl_crystal_density_method 'not measured'
_exptl_crystal_F_000 1112
_exptl_crystal_size_max 0.11
_exptl_crystal_size_mid 0.08
_exptl_crystal_size_min 0.02
_refine_diff_density_max 1.779
_refine_diff_density_min -0.694
_refine_diff_density_rms 0.169
_refine_ls_extinction_method none
_refine_ls_goodness_of_fit_ref 0.859
_refine_ls_hydrogen_treatment constr
_refine_ls_matrix_type full
_refine_ls_number_parameters 110
_refine_ls_number_reflns 2710
_refine_ls_number_restraints 0
_refine_ls_restrained_S_all 0.859
_refine_ls_R_factor_all 0.0781
_refine_ls_R_factor_gt 0.0387
_refine_ls_shift/su_max 0
_refine_ls_shift/su_mean 0
_refine_ls_structure_factor_coef Fsqd
_refine_ls_weighting_details 'calc w=1/[\s^2^(Fo^2^)+(0.0415P)^2^+0.0000P] where P=(Fo^2^+2Fc^2^)/3'
_refine_ls_weighting_scheme calc
_refine_ls_wR_factor_gt 0.0836
_refine_ls_wR_factor_ref 0.0889
_reflns_number_gt 1474
_reflns_number_total 2710
_reflns_threshold_expression >2sigma(I)
_cod_data_source_file b910553k.txt
_cod_data_source_block vasfdch
_cod_depositor_comments
;
The following automatic conversions were performed:

'_symmetry_cell_setting' value 'Monoclinic' changed to 'monoclinic'
according to /home/saulius/struct/CIF-dictionaries/cif_core.dic
dictionary named 'cif_core.dic' version 2.4.2 from 2011-04-26.

Automatic conversion script
Id: cif_fix_values 1891 2012-01-12 08:04:46Z andrius 
;
_cod_original_sg_symbol_H-M 'C 2/c'
_cod_original_formula_sum 'C3 H9 As F N O5 V '
_cod_database_code 7024084

loop_
_symmetry_equiv_pos_as_xyz
'x, y, z'
'-x, y, -z+1/2'
'x+1/2, y+1/2, z'
'-x+1/2, y+1/2, -z+1/2'
'-x, -y, -z'
'x, -y, z-1/2'
'-x+1/2, -y+1/2, -z'
'x+1/2, -y+1/2, z-1/2'

loop_
_atom_site_label
_atom_site_type_symbol
_atom_site_fract_x
_atom_site_fract_y
_atom_site_fract_z
_atom_site_U_iso_or_equiv
_atom_site_adp_type
_atom_site_occupancy
_atom_site_symmetry_multiplicity
_atom_site_calc_flag
_atom_site_refinement_flags
As As 0.195843(16) 0.18776(6) 0.21986(4) 0.01274(11) Uani 1 1 d .
V V 0.18415(3) 0.18390(10) 0.52009(6) 0.01235(14) Uani 1 1 d .
F F 0.28081(9) 0.1037(3) 0.5410(2) 0.0176(5) Uani 1 1 d .
O1 O 0.16564(11) 0.0912(4) 0.3283(2) 0.0175(6) Uani 1 1 d .
O2 O 0.15935(12) 0.3927(4) 0.1646(3) 0.0208(6) Uani 1 1 d .
H2 H 0.1733 0.4391 0.1089 0.031 Uiso 1 1 calc R
O3 O 0.17873(12) 0.0714(4) 0.0744(3) 0.0180(6) Uani 1 1 d .
O4 O 0.27169(11) 0.2252(4) 0.2851(3) 0.0185(6) Uani 1 1 d .
O5 O 0.11831(12) 0.2580(4) 0.5157(3) 0.0252(7) Uani 1 1 d .
N1 N 0.13165(14) 0.3021(5) -0.1583(4) 0.0244(8) Uani 1 1 d .
H1A H 0.137 0.2823 -0.2386 0.037 Uiso 1 1 calc R
H1B H 0.1501 0.2141 -0.0999 0.037 Uiso 1 1 calc R
H1C H 0.1479 0.4096 -0.1252 0.037 Uiso 1 1 calc R
C1 C 0.06462(19) 0.3025(7) -0.1773(6) 0.0417(13) Uani 1 1 d .
H1 H 0.0612 0.305 -0.0853 0.063 Uiso 1 1 calc R
C2 C 0.0344(2) 0.1341(8) -0.2422(8) 0.073(3) Uani 1 1 d .
H2A H 0.0543 0.0302 -0.1871 0.109 Uiso 1 1 calc R
H2B H 0.039 0.1218 -0.3317 0.109 Uiso 1 1 calc R
C3 C 0.0343(2) 0.4709(8) -0.2472(7) 0.062(2) Uani 1 1 d .
H3A H 0.0364 0.4754 -0.3393 0.092 Uiso 1 1 calc R
H3B H 0.0552 0.5775 -0.1978 0.092 Uiso 1 1 calc R

loop_
_atom_site_aniso_label
_atom_site_aniso_U_11
_atom_site_aniso_U_22
_atom_site_aniso_U_33
_atom_site_aniso_U_23
_atom_site_aniso_U_13
_atom_site_aniso_U_12
As 0.01633(19) 0.0112(2) 0.00983(18) -0.00031(18) 0.00317(13) 0.00097(18)
V 0.0150(3) 0.0110(3) 0.0109(3) -0.0007(3) 0.0039(2) -0.0001(3)
F 0.0215(12) 0.0151(13) 0.0160(11) 0.0033(9) 0.0058(9) 0.0005(10)
O1 0.0178(13) 0.0273(17) 0.0058(12) -0.0023(12) 0.0017(10) -0.0062(13)
O2 0.0286(16) 0.0134(15) 0.0184(15) 0.0050(12) 0.0050(12) 0.0049(12)
O3 0.0272(15) 0.0154(15) 0.0098(13) -0.0030(12) 0.0039(11) 0.0048(13)
O4 0.0160(13) 0.0264(18) 0.0125(13) -0.0024(12) 0.0038(10) -0.0020(12)
O5 0.0214(15) 0.0288(18) 0.0252(17) -0.0033(13) 0.0072(13) 0.0066(12)
N1 0.0195(16) 0.023(2) 0.0302(19) 0.0065(18) 0.0073(14) 0.0007(17)
C1 0.018(2) 0.034(3) 0.065(4) 0.013(3) 0.003(2) -0.001(2)
C2 0.022(3) 0.027(3) 0.154(8) -0.014(4) 0.008(4) -0.001(2)
C3 0.022(3) 0.039(4) 0.102(5) 0.005(3) -0.009(3) -0.004(2)

loop_
_atom_type_symbol
_atom_type_description
_atom_type_scat_dispersion_real
_atom_type_scat_dispersion_imag
_atom_type_scat_source
C C 0.0033 0.0016 'International Tables Vol C Tables 4.2.6.8 and 6.1.1.4'
H H 0 0 'International Tables Vol C Tables 4.2.6.8 and 6.1.1.4'
As As 0.0499 2.0058 'International Tables Vol C Tables 4.2.6.8 and 6.1.1.4'
F F 0.0171 0.0103 'International Tables Vol C Tables 4.2.6.8 and 6.1.1.4'
N N 0.0061 0.0033 'International Tables Vol C Tables 4.2.6.8 and 6.1.1.4'
O O 0.0106 0.006 'International Tables Vol C Tables 4.2.6.8 and 6.1.1.4'
V V 0.3005 0.5294 'International Tables Vol C Tables 4.2.6.8 and 6.1.1.4'

loop_
_geom_angle_atom_site_label_1
_geom_angle_atom_site_label_2
_geom_angle_atom_site_label_3
_geom_angle
_geom_angle_site_symmetry_1
_geom_angle_site_symmetry_3
O3 As O1 111.52(13) . .
O3 As O4 110.73(13) . .
O1 As O4 114.26(13) . .
O3 As O2 101.69(13) . .
O1 As O2 109.13(13) . .
O4 As O2 108.72(13) . .
O5 V F 102.13(13) . 7_556
O5 V O3 100.47(14) . 6_556
F V O3 157.21(10) 7_556 6_556
O5 V O1 101.36(13) . .
F V O1 85.71(10) 7_556 .
O3 V O1 87.04(11) 6_556 .
O5 V O4 94.37(13) . 7_556
F V O4 86.29(10) 7_556 7_556
O3 V O4 94.90(11) 6_556 7_556
O1 V O4 163.55(11) . 7_556
O5 V F 174.10(13) . .
F V F 74.74(10) 7_556 .
O3 V F 82.99(10) 6_556 .
O1 V F 83.52(9) . .
O4 V F 80.52(9) 7_556 .
V F V 105.26(10) 7_556 .
As O1 V 121.64(15) . .
As O2 H2 109.5 . .
As O3 V 136.74(16) . 6
As O4 V 124.32(15) . 7_556
C1 N1 H1A 109.5 . .
C1 N1 H1B 109.5 . .
H1A N1 H1B 109.5 . .
C1 N1 H1C 109.5 . .
H1A N1 H1C 109.5 . .
H1B N1 H1C 109.5 . .
C2 C1 C3 113.6(5) . .
C2 C1 N1 111.9(4) . .
C3 C1 N1 111.5(4) . .
C2 C1 H1 106.4 . .
C3 C1 H1 106.4 . .
N1 C1 H1 106.4 . .
C1 C2 C2 111.4(4) . 2_554
C1 C2 H2A 109.3 . .
C2 C2 H2A 109.3 2_554 .
C1 C2 H2B 109.3 . .
C2 C2 H2B 109.3 2_554 .
H2A C2 H2B 108 . .
C1 C3 C3 109.0(4) . 2_554
C1 C3 H3A 109.9 . .
C3 C3 H3A 109.9 2_554 .
C1 C3 H3B 109.9 . .
C3 C3 H3B 109.9 2_554 .
H3A C3 H3B 108.3 . .

loop_
_geom_bond_atom_site_label_1
_geom_bond_atom_site_label_2
_geom_bond_distance
_geom_bond_site_symmetry_2
As O3 1.659(3) .
As O1 1.660(3) .
As O4 1.674(3) .
As O2 1.723(3) .
V O5 1.597(3) .
V F 1.951(2) 7_556
V O3 1.968(3) 6_556
V O1 2.005(2) .
V O4 2.046(3) 7_556
V F 2.242(2) .
F V 1.951(2) 7_556
O2 H2 0.82 .
O3 V 1.968(3) 6
O4 V 2.046(3) 7_556
N1 C1 1.490(5) .
N1 H1A 0.89 .
N1 H1B 0.89 .
N1 H1C 0.89 .
C1 C2 1.465(7) .
C1 C3 1.482(8) .
C1 H1 0.98 .
C2 C2 1.540(10) 2_554
C2 H2A 0.97 .
C2 H2B 0.97 .
C3 C3 1.562(10) 2_554
C3 H3A 0.97 .
C3 H3B 0.97 .
